data_4133709
loop_
_publ_author_name
'Tanaka, Daiki'
'Kadonaga, Yuichiro'
'Manabe, Yoshiyuki'
'Fukase, Koichi'
'Sasaya, Shota'
'Maruyama, Hikaru'
'Nishimura, Sota'
'Yanagihara, Mayu'
'Konishi, Akihito'
'Yasuda, Makoto'

_publ_section_title
;
 Synthesis of Cage-Shaped Aluminum Aryloxides: Efficient Lewis Acid
 Catalyst for Stereoselective Glycosylation Driven by Flexible Shift of
 Four- to Five-Coordination.
;
_journal_issue 44
_journal_name_full 'Journal of the American Chemical Society'
_journal_page_first 17466
_journal_page_last 17471
_journal_paper_doi 10.1021/jacs.9b08875
_journal_volume 141
_journal_year 2019
_chemical_absolute_configuration 'CHOOSE rm ad rmad syn or unk'
_chemical_formula_moiety 'C29 H20 Al Br3 N2 O3 Si'
_chemical_formula_sum 'C29 H20 Al Br3 N2 O3 Si'
_chemical_formula_weight 739.27
_space_group_crystal_system orthorhombic
_space_group_IT_number 33
_space_group_name_Hall 'P 2c -2n'
_space_group_name_H-M_alt 'P n a 21'
_atom_sites_solution_hydrogens geom
_atom_sites_solution_primary direct
_atom_sites_solution_secondary difmap
_cell_angle_alpha 90.0000
_cell_angle_beta 90.0000
_cell_angle_gamma 90.0000
_cell_formula_units_Z 8
_cell_length_a 24.586(3)
_cell_length_b 10.5567(10)
_cell_length_c 20.865(2)
_cell_measurement_reflns_used 24708
_cell_measurement_temperature 123
_cell_measurement_theta_max 27.47
_cell_measurement_theta_min 3.04
_cell_volume 5415.4(10)
_computing_cell_refinement 'RAPID AUTO'
_computing_data_collection 'RAPID AUTO (Rigaku, ????)'
_computing_data_reduction 'RAPID AUTO'
_computing_molecular_graphics 'CrystalStructure 4.2.1'
_computing_publication_material 'CrystalStructure 4.2.1 (Rigaku, 2016)'
_computing_structure_refinement 'SHELXL97 (Sheldrick, 2008)'
_computing_structure_solution 'SIR92 (Altomare, et al., 1994)'
_diffrn_ambient_temperature 123
_diffrn_detector_area_resol_mean 10.000
_diffrn_measured_fraction_theta_full 0.995
_diffrn_measured_fraction_theta_max 0.995
_diffrn_measurement_device_type 'Rigaku R-AXIS RAPID'
_diffrn_measurement_method \w
_diffrn_radiation_type 'Mo K\a'
_diffrn_radiation_wavelength 0.71075
_diffrn_reflns_av_R_equivalents 0.1463
_diffrn_reflns_Laue_measured_fraction_full 0.000
_diffrn_reflns_Laue_measured_fraction_max 0.000
_diffrn_reflns_limit_h_max 31
_diffrn_reflns_limit_h_min -31
_diffrn_reflns_limit_k_max 13
_diffrn_reflns_limit_k_min -13
_diffrn_reflns_limit_l_max 27
_diffrn_reflns_limit_l_min -26
_diffrn_reflns_number 50102
_diffrn_reflns_point_group_measured_fraction_full 0.000
_diffrn_reflns_point_group_measured_fraction_max 0.000
_diffrn_reflns_theta_full 27.470
_diffrn_reflns_theta_max 27.470
_diffrn_reflns_theta_min 3.147
_diffrn_standards_number 0
_exptl_absorpt_coefficient_mu 4.596
_exptl_absorpt_correction_T_max 0.632
_exptl_absorpt_correction_T_min 0.236
_exptl_absorpt_correction_type multi-scan
_exptl_absorpt_process_details 'ABSCOR (Rigaku, 1995)'
_exptl_crystal_colour colorless
_exptl_crystal_density_diffrn 1.813
_exptl_crystal_density_method 'not measured'
_exptl_crystal_description prism
_exptl_crystal_F_000 2912.00
_exptl_crystal_size_max 0.100
_exptl_crystal_size_mid 0.100
_exptl_crystal_size_min 0.100
_refine_diff_density_max 0.89
_refine_diff_density_min -0.73
_refine_ls_abs_structure_details 'Flack, H. D. (1983), Acta Cryst. A39, 876-881.  5955 Friedel Pairs'
_refine_ls_abs_structure_Flack 0.430(10)
_refine_ls_extinction_method none
_refine_ls_goodness_of_fit_ref 0.999
_refine_ls_hydrogen_treatment constr
_refine_ls_number_parameters 703
_refine_ls_number_reflns 12302
_refine_ls_number_restraints 1
_refine_ls_R_factor_all 0.1262
_refine_ls_R_factor_gt 0.0699
_refine_ls_shift/su_max 0.000
_refine_ls_structure_factor_coef Fsqd
_refine_ls_weighting_details 'w = 1/[\s^2^(Fo^2^)+(0.0669P)^2^] where P=(Fo^2^+2Fc^2^)/3'
_refine_ls_weighting_scheme calc
_refine_ls_wR_factor_gt 0.1371
_refine_ls_wR_factor_ref 0.1594
_reflns_number_gt 7558
_reflns_number_total 12302
_reflns_threshold_expression F^2^>2.0\s(F^2^)
_cod_data_source_file 1aAl_bpy.cif
_cod_data_source_block 20170110
_cod_depositor_comments
;
The following automatic conversions were performed:

data name '_atom_site_symetry_multiplicity' was replaced with
'_atom_site_symmetry_multiplicity' as specified in the replacement
file
'/home/saulius/struct/COD-crude-data/automatic-downloads/DataCite-retrospective/ACS/depositions/lib/lists/replacement-tags.lst'.

Automatic conversion script
Id: cif_correct_tags 6909 2019-04-08 15:41:33Z antanas 

2020-07-21
Z value and formula fixed to values more according to usual
chemical conventions.                 miguel
;
_cod_original_formula_sum 'C58 H40 Al2 Br6 N4 O6 Si2'
_cod_original_formula_weight 1478.54
_cod_original_formula_moiety 'C58 H40 Al2 Br6 N4 O6 Si2'
_cod_original_formula_units_Z 4
_cod_database_code 4133709

loop_
_space_group_symop_id
_space_group_symop_operation_xyz
1 +X,+Y,+Z
2 -X,-Y,1/2+Z
3 1/2-X,1/2+Y,1/2+Z
4 1/2+X,1/2-Y,+Z

loop_
_atom_site_label
_atom_site_type_symbol
_atom_site_fract_x
_atom_site_fract_y
_atom_site_fract_z
_atom_site_U_iso_or_equiv
_atom_site_adp_type
_atom_site_occupancy
_atom_site_symmetry_multiplicity
_atom_site_calc_flag
_atom_site_refinement_flags
Br1 Br 0.30053(5) 0.79296(9) 0.98612(5) 0.0444(3) Uani 1 1 d .
Br2 Br 0.09066(5) 1.08716(10) 0.82431(5) 0.0472(3) Uani 1 1 d .
Br3 Br 0.27456(5) 0.48440(9) 0.68232(5) 0.0426(3) Uani 1 1 d .
Br4 Br 0.51728(5) 1.07314(9) 0.60823(5) 0.0476(3) Uani 1 1 d .
Br5 Br 0.51973(4) 0.79304(10) 0.27413(5) 0.0409(3) Uani 1 1 d .
Br6 Br 0.32665(5) 0.49051(12) 0.46827(6) 0.0569(3) Uani 1 1 d .
Si1 Si 0.30415(12) 1.0150(2) 0.73445(13) 0.0321(6) Uani 1 1 d .
Si2 Si 0.55296(12) 0.5623(2) 0.52193(13) 0.0332(6) Uani 1 1 d .
Al1 Al 0.21937(12) 0.7840(2) 0.79768(13) 0.0303(6) Uani 1 1 d .
Al2 Al 0.46198(12) 0.7966(2) 0.47431(13) 0.0312(7) Uani 1 1 d .
O1 O 0.2780(3) 0.8115(6) 0.8447(3) 0.0354(16) Uani 1 1 d .
O2 O 0.1942(3) 0.9416(5) 0.8023(3) 0.0299(15) Uani 1 1 d .
O3 O 0.2430(3) 0.7525(5) 0.7201(3) 0.0324(15) Uani 1 1 d .
O4 O 0.4898(3) 0.8185(6) 0.5499(3) 0.0329(15) Uani 1 1 d .
O5 O 0.5141(3) 0.7671(6) 0.4178(3) 0.0344(16) Uani 1 1 d .
O6 O 0.4331(3) 0.6402(5) 0.4728(3) 0.0328(15) Uani 1 1 d .
N1 N 0.1424(3) 0.7196(7) 0.7811(4) 0.0333(19) Uani 1 1 d .
N2 N 0.2214(3) 0.6042(7) 0.8349(4) 0.0337(19) Uani 1 1 d .
N3 N 0.4694(4) 0.9820(7) 0.4427(4) 0.0330(19) Uani 1 1 d .
N4 N 0.3877(3) 0.8720(7) 0.4933(4) 0.0345(19) Uani 1 1 d .
C1 C 0.3483(4) 1.1361(9) 0.6957(5) 0.039(2) Uani 1 1 d .
H1A H 0.3865 1.1132 0.7019 0.046 Uiso 1 1 calc R
H1B H 0.3413 1.2191 0.7151 0.046 Uiso 1 1 calc R
H1C H 0.3402 1.1397 0.6497 0.046 Uiso 1 1 calc R
C2 C 0.3150(4) 1.0246(8) 0.8238(5) 0.032(2) Uani 1 1 d .
C3 C 0.3015(4) 0.9209(9) 0.8662(5) 0.031(2) Uani 1 1 d .
C4 C 0.3137(4) 0.9336(9) 0.9306(4) 0.033(2) Uani 1 1 d .
C5 C 0.3371(5) 1.0427(9) 0.9557(5) 0.043(3) Uani 1 1 d .
H5 H 0.3446 1.0492 1.0002 0.051 Uiso 1 1 calc R
C6 C 0.3488(4) 1.1395(9) 0.9155(5) 0.039(3) Uani 1 1 d .
H6 H 0.3640 1.2152 0.9324 0.047 Uiso 1 1 calc R
C7 C 0.3392(4) 1.1307(9) 0.8507(5) 0.036(2) Uani 1 1 d .
H7 H 0.3493 1.1991 0.8236 0.043 Uiso 1 1 calc R
C8 C 0.2326(4) 1.0673(8) 0.7168(4) 0.029(2) Uani 1 1 d .
C9 C 0.1899(4) 1.0361(8) 0.7598(4) 0.031(2) Uani 1 1 d .
C10 C 0.1421(4) 1.1072(9) 0.7588(5) 0.041(3) Uani 1 1 d .
C11 C 0.1336(5) 1.2010(9) 0.7122(5) 0.041(3) Uani 1 1 d .
H11 H 0.1007 1.2481 0.7114 0.049 Uiso 1 1 calc R
C12 C 0.1746(4) 1.2242(9) 0.6667(5) 0.035(2) Uani 1 1 d .
H12 H 0.1690 1.2836 0.6331 0.043 Uiso 1 1 calc R
C13 C 0.2221(5) 1.1610(9) 0.6714(5) 0.039(2) Uani 1 1 d .
H13 H 0.2502 1.1816 0.6419 0.046 Uiso 1 1 calc R
C14 C 0.3287(4) 0.8587(9) 0.7044(4) 0.030(2) Uani 1 1 d .
C15 C 0.2960(4) 0.7491(9) 0.7032(4) 0.033(2) Uani 1 1 d .
C16 C 0.3181(4) 0.6304(9) 0.6826(4) 0.033(2) Uani 1 1 d .
C17 C 0.3715(5) 0.6243(9) 0.6641(4) 0.038(2) Uani 1 1 d .
H17 H 0.3861 0.5454 0.6506 0.046 Uiso 1 1 calc R
C18 C 0.4048(5) 0.7298(10) 0.6646(5) 0.045(3) Uani 1 1 d .
H18 H 0.4418 0.7235 0.6521 0.054 Uiso 1 1 calc R
C19 C 0.3825(4) 0.8482(9) 0.6841(5) 0.037(2) Uani 1 1 d .
H19 H 0.4048 0.9217 0.6833 0.044 Uiso 1 1 calc R
C20 C 0.6010(4) 0.4385(8) 0.5503(5) 0.042(3) Uani 1 1 d .
H20A H 0.6063 0.4470 0.5966 0.051 Uiso 1 1 calc R
H20B H 0.6360 0.4487 0.5284 0.051 Uiso 1 1 calc R
H20C H 0.5861 0.3545 0.5407 0.051 Uiso 1 1 calc R
C21 C 0.5766(4) 0.7159(8) 0.5599(4) 0.031(2) Uani 1 1 d .
C22 C 0.5417(4) 0.8196(9) 0.5696(4) 0.033(2) Uani 1 1 d .
C23 C 0.5627(4) 0.9290(8) 0.5991(4) 0.033(2) Uani 1 1 d .
C24 C 0.6154(5) 0.9328(10) 0.6235(5) 0.041(3) Uani 1 1 d .
H24 H 0.6282 1.0064 0.6450 0.049 Uiso 1 1 calc R
C25 C 0.6490(4) 0.8288(9) 0.6164(5) 0.041(3) Uani 1 1 d .
H25 H 0.6851 0.8302 0.6325 0.049 Uiso 1 1 calc R
C26 C 0.6291(4) 0.7228(9) 0.5854(4) 0.036(2) Uani 1 1 d .
H26 H 0.6522 0.6511 0.5812 0.043 Uiso 1 1 calc R
C27 C 0.5592(4) 0.5647(9) 0.4324(5) 0.036(2) Uani 1 1 d .
C28 C 0.5378(4) 0.6645(8) 0.3926(5) 0.033(2) Uani 1 1 d .
C29 C 0.5446(4) 0.6591(9) 0.3264(5) 0.036(2) Uani 1 1 d .
C30 C 0.5709(4) 0.5565(10) 0.2973(5) 0.042(3) Uani 1 1 d .
H30 H 0.5751 0.5546 0.2521 0.050 Uiso 1 1 calc R
C31 C 0.5908(4) 0.4576(9) 0.3342(5) 0.038(2) Uani 1 1 d .
H31 H 0.6085 0.3872 0.3149 0.046 Uiso 1 1 calc R
C32 C 0.5842(4) 0.4643(9) 0.3999(5) 0.035(2) Uani 1 1 d .
H32 H 0.5976 0.3958 0.4248 0.043 Uiso 1 1 calc R
C33 C 0.4841(4) 0.5061(8) 0.5446(5) 0.033(2) Uani 1 1 d .
C34 C 0.4355(4) 0.5410(8) 0.5125(4) 0.033(2) Uani 1 1 d .
C35 C 0.3885(4) 0.4674(9) 0.5187(5) 0.039(2) Uani 1 1 d .
C36 C 0.3860(5) 0.3670(10) 0.5641(5) 0.047(3) Uani 1 1 d .
H36 H 0.3537 0.3190 0.5694 0.057 Uiso 1 1 calc R
C37 C 0.4326(5) 0.3402(9) 0.6009(5) 0.047(3) Uani 1 1 d .
H37 H 0.4317 0.2755 0.6326 0.056 Uiso 1 1 calc R
C38 C 0.4805(4) 0.4097(9) 0.5904(5) 0.041(3) Uani 1 1 d .
H38 H 0.5117 0.3906 0.6155 0.050 Uiso 1 1 calc R
C39 C 0.1034(4) 0.7880(9) 0.7544(5) 0.037(2) Uani 1 1 d .
H39 H 0.1116 0.8729 0.7426 0.045 Uiso 1 1 calc R
C40 C 0.0519(4) 0.7435(11) 0.7426(5) 0.047(3) Uani 1 1 d .
H40 H 0.0249 0.7965 0.7239 0.057 Uiso 1 1 calc R
C41 C 0.0404(5) 0.6195(11) 0.7588(5) 0.045(3) Uani 1 1 d .
H41 H 0.0050 0.5861 0.7520 0.053 Uiso 1 1 calc R
C42 C 0.0804(5) 0.5447(10) 0.7847(5) 0.045(3) Uani 1 1 d .
H42 H 0.0732 0.4587 0.7950 0.054 Uiso 1 1 calc R
C43 C 0.1316(4) 0.5966(9) 0.7958(4) 0.033(2) Uani 1 1 d .
C44 C 0.1774(4) 0.5297(9) 0.8240(5) 0.036(2) Uani 1 1 d .
C45 C 0.1779(5) 0.3999(9) 0.8384(5) 0.042(3) Uani 1 1 d .
H45 H 0.1465 0.3494 0.8312 0.050 Uiso 1 1 calc R
C46 C 0.2240(5) 0.3476(10) 0.8630(5) 0.045(3) Uani 1 1 d .
H46 H 0.2252 0.2595 0.8720 0.054 Uiso 1 1 calc R
C47 C 0.2692(5) 0.4225(9) 0.8749(5) 0.043(3) Uani 1 1 d .
H47 H 0.3015 0.3870 0.8922 0.051 Uiso 1 1 calc R
C48 C 0.2659(5) 0.5517(10) 0.8605(5) 0.039(3) Uani 1 1 d .
H48 H 0.2964 0.6041 0.8694 0.047 Uiso 1 1 calc R
C49 C 0.5150(5) 1.0305(10) 0.4198(5) 0.037(2) Uani 1 1 d .
H49 H 0.5448 0.9754 0.4120 0.045 Uiso 1 1 calc R
C50 C 0.5211(5) 1.1588(10) 0.4067(5) 0.047(3) Uani 1 1 d .
H50 H 0.5551 1.1909 0.3921 0.056 Uiso 1 1 calc R
C51 C 0.4777(5) 1.2380(10) 0.4150(5) 0.049(3) Uani 1 1 d .
H51 H 0.4804 1.3252 0.4040 0.059 Uiso 1 1 calc R
C52 C 0.4303(5) 1.1900(9) 0.4394(5) 0.041(3) Uani 1 1 d .
H52 H 0.4000 1.2438 0.4466 0.049 Uiso 1 1 calc R
C53 C 0.4271(4) 1.0620(9) 0.4535(4) 0.034(2) Uani 1 1 d .
C54 C 0.3791(5) 0.9987(9) 0.4813(5) 0.042(3) Uani 1 1 d .
C55 C 0.3309(4) 1.0577(9) 0.4953(5) 0.043(3) Uani 1 1 d .
H55 H 0.3251 1.1443 0.4849 0.052 Uiso 1 1 calc R
C56 C 0.2905(5) 0.9864(11) 0.5255(5) 0.052(3) Uani 1 1 d .
H56 H 0.2575 1.0262 0.5378 0.063 Uiso 1 1 calc R
C57 C 0.2976(5) 0.8606(11) 0.5376(5) 0.045(3) Uani 1 1 d .
H57 H 0.2695 0.8107 0.5561 0.054 Uiso 1 1 calc R
C58 C 0.3480(4) 0.8082(9) 0.5217(5) 0.038(2) Uani 1 1 d .
H58 H 0.3542 0.7216 0.5318 0.045 Uiso 1 1 calc R

loop_
_atom_site_aniso_label
_atom_site_aniso_U_11
_atom_site_aniso_U_22
_atom_site_aniso_U_33
_atom_site_aniso_U_23
_atom_site_aniso_U_13
_atom_site_aniso_U_12
Br1 0.0597(8) 0.0423(5) 0.0311(6) 0.0059(5) -0.0048(5) 0.0065(5)
Br2 0.0469(7) 0.0512(6) 0.0436(6) 0.0068(5) 0.0132(6) 0.0137(5)
Br3 0.0508(7) 0.0348(5) 0.0421(6) -0.0043(5) 0.0021(5) 0.0005(5)
Br4 0.0621(8) 0.0370(5) 0.0435(6) -0.0080(5) -0.0043(6) 0.0045(5)
Br5 0.0418(6) 0.0490(6) 0.0318(5) 0.0088(5) 0.0043(5) 0.0041(5)
Br6 0.0489(8) 0.0770(8) 0.0448(7) -0.0009(6) -0.0038(6) -0.0210(6)
Si1 0.0320(16) 0.0357(14) 0.0287(15) -0.0001(11) 0.0019(12) -0.0033(12)
Si2 0.0398(17) 0.0348(14) 0.0250(14) 0.0016(11) 0.0003(12) 0.0037(13)
Al1 0.0338(17) 0.0284(14) 0.0286(15) 0.0005(12) 0.0009(13) -0.0015(13)
Al2 0.0340(17) 0.0341(14) 0.0254(16) 0.0021(12) 0.0014(13) 0.0023(13)
O1 0.036(4) 0.037(4) 0.033(4) 0.001(3) -0.002(3) 0.000(3)
O2 0.041(4) 0.029(3) 0.020(3) 0.000(3) 0.004(3) 0.002(3)
O3 0.032(4) 0.036(4) 0.029(4) 0.006(3) -0.002(3) 0.000(3)
O4 0.034(4) 0.034(3) 0.030(4) 0.003(3) -0.005(3) 0.003(3)
O5 0.040(4) 0.028(3) 0.035(4) -0.003(3) 0.012(3) 0.001(3)
O6 0.041(4) 0.032(3) 0.026(4) 0.003(3) -0.004(3) -0.007(3)
N1 0.033(5) 0.040(4) 0.027(5) 0.002(4) 0.005(4) -0.003(4)
N2 0.035(5) 0.041(5) 0.025(4) -0.005(4) 0.000(4) -0.004(4)
N3 0.038(5) 0.035(4) 0.026(4) -0.002(3) 0.000(4) -0.005(4)
N4 0.041(5) 0.042(4) 0.020(4) 0.008(4) -0.001(4) 0.001(4)
C1 0.033(6) 0.035(5) 0.048(7) 0.002(5) -0.004(5) -0.008(5)
C2 0.032(6) 0.037(5) 0.028(5) 0.005(4) -0.001(4) 0.006(4)
C3 0.024(5) 0.034(5) 0.037(6) -0.001(4) -0.002(4) 0.007(4)
C4 0.036(6) 0.040(5) 0.022(5) 0.003(4) -0.006(4) 0.000(5)
C5 0.052(7) 0.042(6) 0.034(6) -0.002(5) -0.007(5) 0.002(5)
C6 0.036(6) 0.031(5) 0.051(7) -0.003(5) -0.010(5) -0.010(5)
C7 0.031(6) 0.035(5) 0.041(6) 0.000(4) -0.002(5) 0.001(5)
C8 0.028(6) 0.024(4) 0.036(6) 0.003(4) 0.000(4) -0.002(4)
C9 0.034(6) 0.033(5) 0.026(5) 0.002(4) 0.000(4) -0.002(4)
C10 0.040(6) 0.039(6) 0.043(6) -0.010(5) 0.001(5) 0.000(5)
C11 0.050(7) 0.034(5) 0.039(6) 0.001(5) -0.002(5) 0.006(5)
C12 0.044(7) 0.034(5) 0.028(6) -0.003(4) -0.005(5) 0.003(5)
C13 0.044(7) 0.041(5) 0.032(6) 0.000(4) 0.001(5) -0.005(5)
C14 0.032(6) 0.044(5) 0.013(4) 0.003(4) -0.003(4) -0.006(5)
C15 0.040(6) 0.043(5) 0.015(5) -0.001(4) -0.002(4) -0.003(5)
C16 0.038(6) 0.039(5) 0.022(5) -0.004(4) 0.003(5) 0.003(5)
C17 0.052(7) 0.039(5) 0.023(5) -0.007(4) -0.001(5) -0.005(5)
C18 0.047(7) 0.059(7) 0.029(6) -0.004(5) 0.000(5) 0.009(6)
C19 0.040(6) 0.045(6) 0.025(5) -0.001(5) -0.003(5) 0.000(5)
C20 0.047(7) 0.032(5) 0.048(7) 0.005(5) 0.001(5) 0.003(5)
C21 0.028(6) 0.038(5) 0.028(5) 0.002(4) -0.004(4) 0.001(5)
C22 0.045(7) 0.041(6) 0.013(5) 0.002(4) -0.001(4) -0.010(5)
C23 0.045(6) 0.037(5) 0.017(5) -0.005(4) 0.007(4) 0.002(5)
C24 0.048(7) 0.046(6) 0.028(6) 0.000(4) -0.003(5) -0.009(5)
C25 0.040(6) 0.053(6) 0.029(6) -0.001(5) -0.012(5) -0.009(5)
C26 0.032(6) 0.047(6) 0.028(5) 0.007(4) 0.007(4) -0.001(5)
C27 0.040(6) 0.039(5) 0.031(6) -0.007(4) -0.001(5) 0.003(5)
C28 0.038(6) 0.027(5) 0.032(5) 0.000(4) 0.010(5) -0.010(4)
C29 0.039(6) 0.037(5) 0.031(5) -0.002(5) 0.000(5) 0.001(5)
C30 0.047(7) 0.062(7) 0.015(5) -0.002(5) -0.001(5) 0.008(6)
C31 0.042(6) 0.034(5) 0.039(6) -0.005(5) -0.005(5) 0.008(5)
C32 0.046(7) 0.034(5) 0.026(5) 0.013(4) -0.007(5) -0.001(5)
C33 0.035(6) 0.035(5) 0.028(5) 0.001(4) 0.002(4) 0.000(5)
C34 0.044(7) 0.032(5) 0.024(5) -0.009(4) 0.006(5) -0.003(5)
C35 0.040(6) 0.050(6) 0.027(5) -0.006(5) 0.010(5) -0.013(5)
C36 0.060(8) 0.052(6) 0.030(6) -0.012(5) 0.013(6) -0.010(6)
C37 0.066(8) 0.037(6) 0.037(6) -0.006(5) 0.020(6) 0.000(6)
C38 0.041(7) 0.040(6) 0.043(7) 0.003(5) 0.011(5) 0.010(5)
C39 0.040(7) 0.038(5) 0.034(6) -0.008(4) -0.006(5) 0.003(5)
C40 0.032(7) 0.071(8) 0.039(7) -0.012(6) 0.002(5) 0.002(6)
C41 0.041(7) 0.065(7) 0.027(6) -0.007(5) 0.003(5) -0.012(6)
C42 0.056(7) 0.046(6) 0.033(6) 0.001(5) -0.001(5) -0.017(6)
C43 0.037(6) 0.038(5) 0.025(5) -0.008(4) -0.002(4) 0.004(5)
C44 0.044(6) 0.036(5) 0.029(5) -0.001(4) 0.001(5) -0.003(5)
C45 0.059(8) 0.028(5) 0.039(6) 0.001(5) 0.006(6) -0.007(5)
C46 0.066(8) 0.029(5) 0.041(6) 0.008(5) 0.010(6) 0.001(6)
C47 0.057(8) 0.036(6) 0.035(6) 0.000(4) 0.000(5) 0.006(6)
C48 0.039(7) 0.045(6) 0.035(6) 0.002(5) 0.006(5) 0.004(5)
C49 0.041(7) 0.042(6) 0.029(6) 0.002(4) 0.001(5) -0.003(5)
C50 0.061(8) 0.049(6) 0.030(6) 0.003(5) -0.004(5) -0.018(6)
C51 0.072(9) 0.029(5) 0.046(7) 0.008(5) -0.012(6) -0.003(6)
C52 0.056(8) 0.036(6) 0.029(6) -0.003(4) 0.001(5) 0.010(6)
C53 0.045(7) 0.033(5) 0.024(5) -0.004(4) -0.010(5) 0.002(5)
C54 0.060(8) 0.044(6) 0.023(6) -0.007(5) -0.013(5) 0.001(6)
C55 0.042(7) 0.039(6) 0.048(7) -0.017(5) -0.001(5) 0.009(5)
C56 0.050(8) 0.073(8) 0.033(7) -0.003(6) -0.007(5) 0.022(6)
C57 0.045(7) 0.065(7) 0.025(6) 0.003(5) 0.003(5) 0.008(6)
C58 0.040(7) 0.048(6) 0.025(5) 0.006(5) 0.003(5) -0.004(5)

loop_
_atom_type_symbol
_atom_type_description
_atom_type_scat_dispersion_real
_atom_type_scat_dispersion_imag
_atom_type_scat_source
C C 0.0033 0.0016
;
International Tables for Crystallography
(Vol. C, Tables 4.2.6.8 and 6.1.1.4)
;
H H 0.0000 0.0000
;
International Tables for Crystallography
(Vol. C, Table 6.1.1.4)
;
Al Al 0.0645 0.0514
;
International Tables for Crystallography
(Vol. C, Tables 4.2.6.8 and 6.1.1.4)
;
Br Br -0.2901 2.4595
;
International Tables for Crystallography
(Vol. C, Tables 4.2.6.8 and 6.1.1.4)
;
N N 0.0061 0.0033
;
International Tables for Crystallography
(Vol. C, Tables 4.2.6.8 and 6.1.1.4)
;
O O 0.0106 0.0060
;
International Tables for Crystallography
(Vol. C, Tables 4.2.6.8 and 6.1.1.4)
;
Si Si 0.0817 0.0704
;
International Tables for Crystallography
(Vol. C, Tables 4.2.6.8 and 6.1.1.4)
;

loop_
_geom_angle_atom_site_label_1
_geom_angle_atom_site_label_2
_geom_angle_atom_site_label_3
_geom_angle
C1 Si1 C14 105.8(5)
C1 Si1 C8 105.0(4)
C14 Si1 C8 119.7(4)
C1 Si1 C2 108.0(5)
C14 Si1 C2 109.5(4)
C8 Si1 C2 108.1(4)
C33 Si2 C20 105.9(5)
C33 Si2 C27 109.4(5)
C20 Si2 C27 105.9(5)
C33 Si2 C21 116.5(4)
C20 Si2 C21 105.9(5)
C27 Si2 C21 112.3(4)
O3 Al1 O1 105.9(3)
O3 Al1 O2 110.1(3)
O1 Al1 O2 95.8(3)
O3 Al1 N1 95.0(3)
O1 Al1 N1 154.8(3)
O2 Al1 N1 89.9(3)
O3 Al1 N2 99.6(3)
O1 Al1 N2 85.5(3)
O2 Al1 N2 148.6(3)
N1 Al1 N2 77.2(3)
O4 Al2 O5 110.1(4)
O4 Al2 O6 107.1(3)
O5 Al2 O6 96.5(3)
O4 Al2 N4 97.1(3)
O5 Al2 N4 148.3(3)
O6 Al2 N4 90.5(3)
O4 Al2 N3 97.4(3)
O5 Al2 N3 83.7(3)
O6 Al2 N3 153.7(3)
N4 Al2 N3 76.8(3)
C3 O1 Al1 131.7(6)
C9 O2 Al1 133.5(6)
C15 O3 Al1 124.4(6)
C22 O4 Al2 130.9(6)
C28 O5 Al2 136.1(6)
C34 O6 Al2 133.8(6)
C39 N1 C43 118.3(8)
C39 N1 Al1 124.1(6)
C43 N1 Al1 117.5(7)
C48 N2 C44 118.7(8)
C48 N2 Al1 123.7(7)
C44 N2 Al1 116.9(7)
C49 N3 C53 117.9(8)
C49 N3 Al2 123.8(7)
C53 N3 Al2 117.8(7)
C58 N4 C54 117.5(9)
C58 N4 Al2 123.4(7)
C54 N4 Al2 118.9(7)
Si1 C1 H1A 109.5
Si1 C1 H1B 109.5
H1A C1 H1B 109.5
Si1 C1 H1C 109.5
H1A C1 H1C 109.5
H1B C1 H1C 109.5
C7 C2 C3 117.6(9)
C7 C2 Si1 120.3(7)
C3 C2 Si1 122.0(7)
O1 C3 C4 119.5(8)
O1 C3 C2 122.5(8)
C4 C3 C2 118.1(9)
C3 C4 C5 122.4(9)
C3 C4 Br1 118.5(7)
C5 C4 Br1 119.1(7)
C6 C5 C4 118.8(9)
C6 C5 H5 120.6
C4 C5 H5 120.6
C5 C6 C7 121.4(9)
C5 C6 H6 119.3
C7 C6 H6 119.3
C6 C7 C2 121.7(9)
C6 C7 H7 119.1
C2 C7 H7 119.1
C13 C8 C9 117.2(9)
C13 C8 Si1 121.0(7)
C9 C8 Si1 119.9(7)
O2 C9 C10 118.5(9)
O2 C9 C8 122.3(8)
C10 C9 C8 119.2(8)
C9 C10 C11 121.0(10)
C9 C10 Br2 119.8(8)
C11 C10 Br2 119.0(8)
C10 C11 C12 119.0(10)
C10 C11 H11 120.5
C12 C11 H11 120.5
C13 C12 C11 119.0(10)
C13 C12 H12 120.5
C11 C12 H12 120.5
C12 C13 C8 124.2(10)
C12 C13 H13 117.9
C8 C13 H13 117.9
C19 C14 C15 118.1(9)
C19 C14 Si1 118.6(7)
C15 C14 Si1 123.3(8)
O3 C15 C14 121.6(9)
O3 C15 C16 117.9(9)
C14 C15 C16 120.5(10)
C17 C16 C15 119.3(9)
C17 C16 Br3 120.5(7)
C15 C16 Br3 120.2(8)
C16 C17 C18 121.8(10)
C16 C17 H17 119.1
C18 C17 H17 119.1
C17 C18 C19 118.8(10)
C17 C18 H18 120.6
C19 C18 H18 120.6
C14 C19 C18 121.5(10)
C14 C19 H19 119.3
C18 C19 H19 119.3
Si2 C20 H20A 109.5
Si2 C20 H20B 109.5
H20A C20 H20B 109.5
Si2 C20 H20C 109.5
H20A C20 H20C 109.5
H20B C20 H20C 109.5
C26 C21 C22 117.9(9)
C26 C21 Si2 119.1(7)
C22 C21 Si2 122.7(7)
O4 C22 C21 122.0(8)
O4 C22 C23 119.4(9)
C21 C22 C23 118.6(9)
C24 C23 C22 121.7(9)
C24 C23 Br4 119.2(7)
C22 C23 Br4 119.1(8)
C25 C24 C23 119.6(9)
C25 C24 H24 120.2
C23 C24 H24 120.2
C24 C25 C26 118.8(10)
C24 C25 H25 120.6
C26 C25 H25 120.6
C25 C26 C21 123.1(10)
C25 C26 H26 118.4
C21 C26 H26 118.4
C32 C27 C28 115.7(9)
C32 C27 Si2 120.6(7)
C28 C27 Si2 123.7(7)
O5 C28 C29 118.4(8)
O5 C28 C27 121.6(8)
C29 C28 C27 119.9(9)
C28 C29 C30 121.0(9)
C28 C29 Br5 120.3(7)
C30 C29 Br5 118.7(7)
C31 C30 C29 120.4(9)
C31 C30 H30 119.8
C29 C30 H30 119.8
C32 C31 C30 118.0(9)
C32 C31 H31 121.0
C30 C31 H31 121.0
C31 C32 C27 124.8(9)
C31 C32 H32 117.6
C27 C32 H32 117.6
C38 C33 C34 117.3(9)
C38 C33 Si2 117.7(8)
C34 C33 Si2 124.4(7)
O6 C34 C35 117.1(9)
O6 C34 C33 122.2(9)
C35 C34 C33 120.6(9)
C34 C35 C36 120.7(10)
C34 C35 Br6 123.3(8)
C36 C35 Br6 116.0(8)
C37 C36 C35 118.6(10)
C37 C36 H36 120.7
C35 C36 H36 120.7
C36 C37 C38 119.4(10)
C36 C37 H37 120.3
C38 C37 H37 120.3
C33 C38 C37 122.7(10)
C33 C38 H38 118.7
C37 C38 H38 118.7
N1 C39 C40 123.9(10)
N1 C39 H39 118.1
C40 C39 H39 118.1
C39 C40 C41 117.9(11)
C39 C40 H40 121.0
C41 C40 H40 121.0
C42 C41 C40 119.7(11)
C42 C41 H41 120.1
C40 C41 H41 120.1
C41 C42 C43 119.2(10)
C41 C42 H42 120.4
C43 C42 H42 120.4
N1 C43 C42 121.0(9)
N1 C43 C44 113.8(9)
C42 C43 C44 125.2(9)
N2 C44 C45 121.5(10)
N2 C44 C43 113.9(8)
C45 C44 C43 124.6(9)
C46 C45 C44 118.9(10)
C46 C45 H45 120.5
C44 C45 H45 120.5
C45 C46 C47 120.3(10)
C45 C46 H46 119.9
C47 C46 H46 119.9
C46 C47 C48 118.1(10)
C46 C47 H47 120.9
C48 C47 H47 120.9
N2 C48 C47 122.5(10)
N2 C48 H48 118.8
C47 C48 H48 118.8
N3 C49 C50 122.8(11)
N3 C49 H49 118.6
C50 C49 H49 118.6
C51 C50 C49 119.0(11)
C51 C50 H50 120.5
C49 C50 H50 120.5
C50 C51 C52 119.0(10)
C50 C51 H51 120.5
C52 C51 H51 120.5
C51 C52 C53 119.3(10)
C51 C52 H52 120.4
C53 C52 H52 120.4
N3 C53 C52 121.8(10)
N3 C53 C54 113.3(8)
C52 C53 C54 124.9(10)
C55 C54 N4 122.3(10)
C55 C54 C53 124.7(9)
N4 C54 C53 112.9(9)
C54 C55 C56 117.8(10)
C54 C55 H55 121.1
C56 C55 H55 121.1
C57 C56 C55 121.2(11)
C57 C56 H56 119.4
C55 C56 H56 119.4
C56 C57 C58 117.1(11)
C56 C57 H57 121.5
C58 C57 H57 121.5
N4 C58 C57 123.9(10)
N4 C58 H58 118.0
C57 C58 H58 118.0

loop_
_geom_bond_atom_site_label_1
_geom_bond_atom_site_label_2
_geom_bond_distance
Br1 C4 1.911(9)
Br2 C10 1.874(11)
Br3 C16 1.878(10)
Br4 C23 1.897(9)
Br5 C29 1.887(10)
Br6 C35 1.865(11)
Si1 C1 1.862(10)
Si1 C14 1.865(10)
Si1 C8 1.881(10)
Si1 C2 1.887(10)
Si2 C33 1.856(10)
Si2 C20 1.859(10)
Si2 C27 1.875(10)
Si2 C21 1.896(9)
Al1 O3 1.752(7)
Al1 O1 1.767(7)
Al1 O2 1.777(6)
Al1 N1 2.039(8)
Al1 N2 2.052(8)
Al2 O4 1.735(7)
Al2 O5 1.769(7)
Al2 O6 1.798(6)
Al2 N4 2.031(9)
Al2 N3 2.074(8)
O1 C3 1.367(11)
O2 C9 1.339(10)
O3 C15 1.352(12)
O4 C22 1.342(12)
O5 C28 1.337(11)
O6 C34 1.336(11)
N1 C39 1.324(12)
N1 C43 1.360(11)
N2 C48 1.337(12)
N2 C44 1.356(12)
N3 C49 1.321(12)
N3 C53 1.359(13)
N4 C58 1.327(12)
N4 C54 1.377(11)
C1 H1A 0.9800
C1 H1B 0.9800
C1 H1C 0.9800
C2 C7 1.385(13)
C2 C3 1.446(13)
C3 C4 1.384(12)
C4 C5 1.390(14)
C5 C6 1.352(14)
C5 H5 0.9500
C6 C7 1.377(13)
C6 H6 0.9500
C7 H7 0.9500
C8 C13 1.393(12)
C8 C9 1.420(13)
C9 C10 1.395(14)
C10 C11 1.403(14)
C11 C12 1.407(14)
C11 H11 0.9500
C12 C13 1.348(14)
C12 H12 0.9500
C13 H13 0.9500
C14 C19 1.393(14)
C14 C15 1.408(13)
C15 C16 1.432(13)
C16 C17 1.369(14)
C17 C18 1.381(14)
C17 H17 0.9500
C18 C19 1.425(14)
C18 H18 0.9500
C19 H19 0.9500
C20 H20A 0.9800
C20 H20B 0.9800
C20 H20C 0.9800
C21 C26 1.398(13)
C21 C22 1.405(13)
C22 C23 1.407(12)
C23 C24 1.392(14)
C24 C25 1.381(14)
C24 H24 0.9500
C25 C26 1.383(13)
C25 H25 0.9500
C26 H26 0.9500
C27 C32 1.401(14)
C27 C28 1.440(14)
C28 C29 1.393(13)
C29 C30 1.400(13)
C30 C31 1.387(13)
C30 H30 0.9500
C31 C32 1.380(14)
C31 H31 0.9500
C32 H32 0.9500
C33 C38 1.399(13)
C33 C34 1.418(13)
C34 C35 1.397(13)
C35 C36 1.424(14)
C36 C37 1.408(15)
C36 H36 0.9500
C37 C38 1.404(14)
C37 H37 0.9500
C38 H38 0.9500
C39 C40 1.374(14)
C39 H39 0.9500
C40 C41 1.382(15)
C40 H40 0.9500
C41 C42 1.371(15)
C41 H41 0.9500
C42 C43 1.394(14)
C42 H42 0.9500
C43 C44 1.453(14)
C44 C45 1.403(13)
C45 C46 1.362(15)
C45 H45 0.9500
C46 C47 1.385(15)
C46 H46 0.9500
C47 C48 1.399(14)
C47 H47 0.9500
C48 H48 0.9500
C49 C50 1.390(14)
C49 H49 0.9500
C50 C51 1.368(16)
C50 H50 0.9500
C51 C52 1.369(16)
C51 H51 0.9500
C52 C53 1.385(13)
C52 H52 0.9500
C53 C54 1.474(15)
C54 C55 1.372(14)
C55 C56 1.396(16)
C55 H55 0.9500
C56 C57 1.364(15)
C56 H56 0.9500
C57 C58 1.397(14)
C57 H57 0.9500
C58 H58 0.9500

loop_
_geom_torsion_atom_site_label_1
_geom_torsion_atom_site_label_2
_geom_torsion_atom_site_label_3
_geom_torsion_atom_site_label_4
_geom_torsion
O3 Al1 O1 C3 101.4(8)
O2 Al1 O1 C3 -11.4(8)
N1 Al1 O1 C3 -113.6(10)
N2 Al1 O1 C3 -159.9(8)
O3 Al1 O2 C9 0.2(9)
O1 Al1 O2 C9 109.4(8)
N1 Al1 O2 C9 -95.1(9)
N2 Al1 O2 C9 -159.7(8)
O1 Al1 O3 C15 1.1(7)
O2 Al1 O3 C15 103.5(7)
N1 Al1 O3 C15 -164.8(7)
N2 Al1 O3 C15 -86.9(7)
O5 Al2 O4 C22 2.0(8)
O6 Al2 O4 C22 105.8(8)
N4 Al2 O4 C22 -161.5(7)
N3 Al2 O4 C22 -84.0(8)
O4 Al2 O5 C28 94.1(10)
O6 Al2 O5 C28 -16.8(10)
N4 Al2 O5 C28 -118.3(10)
N3 Al2 O5 C28 -170.3(10)
O4 Al2 O6 C34 -10.2(9)
O5 Al2 O6 C34 103.2(8)
N4 Al2 O6 C34 -107.8(8)
N3 Al2 O6 C34 -167.8(8)
O3 Al1 N1 C39 -83.3(8)
O1 Al1 N1 C39 130.2(9)
O2 Al1 N1 C39 26.8(8)
N2 Al1 N1 C39 178.0(8)
O3 Al1 N1 C43 93.3(7)
O1 Al1 N1 C43 -53.1(11)
O2 Al1 N1 C43 -156.5(7)
N2 Al1 N1 C43 -5.4(7)
O3 Al1 N2 C48 85.0(8)
O1 Al1 N2 C48 -20.4(8)
O2 Al1 N2 C48 -114.1(9)
N1 Al1 N2 C48 178.0(8)
O3 Al1 N2 C44 -85.0(7)
O1 Al1 N2 C44 169.6(7)
O2 Al1 N2 C44 75.9(10)
N1 Al1 N2 C44 8.0(7)
O4 Al2 N3 C49 81.1(8)
O5 Al2 N3 C49 -28.5(8)
O6 Al2 N3 C49 -120.5(9)
N4 Al2 N3 C49 176.8(8)
O4 Al2 N3 C53 -90.6(7)
O5 Al2 N3 C53 159.8(7)
O6 Al2 N3 C53 67.8(10)
N4 Al2 N3 C53 5.1(7)
O4 Al2 N4 C58 -81.9(8)
O5 Al2 N4 C58 128.6(8)
O6 Al2 N4 C58 25.4(8)
N3 Al2 N4 C58 -177.8(8)
O4 Al2 N4 C54 92.4(7)
O5 Al2 N4 C54 -57.1(10)
O6 Al2 N4 C54 -160.3(7)
N3 Al2 N4 C54 -3.5(7)
C1 Si1 C2 C7 17.1(9)
C14 Si1 C2 C7 131.9(8)
C8 Si1 C2 C7 -96.0(8)
C1 Si1 C2 C3 -159.6(8)
C14 Si1 C2 C3 -44.8(9)
C8 Si1 C2 C3 87.3(8)
Al1 O1 C3 C4 128.4(9)
Al1 O1 C3 C2 -52.5(12)
C7 C2 C3 O1 -179.4(9)
Si1 C2 C3 O1 -2.7(13)
C7 C2 C3 C4 -0.3(14)
Si1 C2 C3 C4 176.4(7)
O1 C3 C4 C5 -179.3(9)
C2 C3 C4 C5 1.5(15)
O1 C3 C4 Br1 3.3(13)
C2 C3 C4 Br1 -175.9(7)
C3 C4 C5 C6 -0.7(16)
Br1 C4 C5 C6 176.7(8)
C4 C5 C6 C7 -1.4(16)
C5 C6 C7 C2 2.7(16)
C3 C2 C7 C6 -1.7(14)
Si1 C2 C7 C6 -178.5(8)
C1 Si1 C8 C13 12.7(9)
C14 Si1 C8 C13 -105.9(8)
C2 Si1 C8 C13 127.8(8)
C1 Si1 C8 C9 -151.5(7)
C14 Si1 C8 C9 89.9(8)
C2 Si1 C8 C9 -36.4(8)
Al1 O2 C9 C10 137.2(8)
Al1 O2 C9 C8 -43.9(13)
C13 C8 C9 O2 175.2(8)
Si1 C8 C9 O2 -20.0(12)
C13 C8 C9 C10 -5.8(13)
Si1 C8 C9 C10 159.0(7)
O2 C9 C10 C11 -175.1(9)
C8 C9 C10 C11 5.9(14)
O2 C9 C10 Br2 9.9(12)
C8 C9 C10 Br2 -169.0(7)
C9 C10 C11 C12 -1.0(14)
Br2 C10 C11 C12 173.9(7)
C10 C11 C12 C13 -3.8(14)
C11 C12 C13 C8 3.8(15)
C9 C8 C13 C12 1.0(14)
Si1 C8 C13 C12 -163.6(8)
C1 Si1 C14 C19 25.6(8)
C8 Si1 C14 C19 143.8(7)
C2 Si1 C14 C19 -90.6(8)
C1 Si1 C14 C15 -156.8(8)
C8 Si1 C14 C15 -38.7(9)
C2 Si1 C14 C15 87.0(8)
Al1 O3 C15 C14 -66.6(10)
Al1 O3 C15 C16 114.8(8)
C19 C14 C15 O3 -177.7(8)
Si1 C14 C15 O3 4.7(12)
C19 C14 C15 C16 0.8(13)
Si1 C14 C15 C16 -176.8(7)
O3 C15 C16 C17 178.9(8)
C14 C15 C16 C17 0.3(13)
O3 C15 C16 Br3 -2.3(11)
C14 C15 C16 Br3 179.1(7)
C15 C16 C17 C18 -0.3(14)
Br3 C16 C17 C18 -179.2(8)
C16 C17 C18 C19 -0.7(15)
C15 C14 C19 C18 -1.9(13)
Si1 C14 C19 C18 175.8(7)
C17 C18 C19 C14 1.9(15)
C33 Si2 C21 C26 134.2(7)
C20 Si2 C21 C26 16.8(9)
C27 Si2 C21 C26 -98.4(8)
C33 Si2 C21 C22 -39.0(9)
C20 Si2 C21 C22 -156.4(8)
C27 Si2 C21 C22 88.4(9)
Al2 O4 C22 C21 -57.8(12)
Al2 O4 C22 C23 120.1(8)
C26 C21 C22 O4 -176.3(8)
Si2 C21 C22 O4 -3.1(13)
C26 C21 C22 C23 5.8(13)
Si2 C21 C22 C23 179.0(7)
O4 C22 C23 C24 176.5(8)
C21 C22 C23 C24 -5.6(13)
O4 C22 C23 Br4 -1.5(11)
C21 C22 C23 Br4 176.5(7)
C22 C23 C24 C25 2.9(15)
Br4 C23 C24 C25 -179.2(7)
C23 C24 C25 C26 -0.5(15)
C24 C25 C26 C21 0.9(15)
C22 C21 C26 C25 -3.6(14)
Si2 C21 C26 C25 -177.2(8)
C33 Si2 C27 C32 -98.0(9)
C20 Si2 C27 C32 15.8(10)
C21 Si2 C27 C32 131.0(8)
C33 Si2 C27 C28 79.9(9)
C20 Si2 C27 C28 -166.3(8)
C21 Si2 C27 C28 -51.1(10)
Al2 O5 C28 C29 132.5(9)
Al2 O5 C28 C27 -51.4(14)
C32 C27 C28 O5 -178.4(9)
Si2 C27 C28 O5 3.6(14)
C32 C27 C28 C29 -2.4(14)
Si2 C27 C28 C29 179.6(8)
O5 C28 C29 C30 177.6(9)
C27 C28 C29 C30 1.5(15)
O5 C28 C29 Br5 -0.9(13)
C27 C28 C29 Br5 -177.0(7)
C28 C29 C30 C31 0.0(16)
Br5 C29 C30 C31 178.5(8)
C29 C30 C31 C32 -0.4(15)
C30 C31 C32 C27 -0.7(16)
C28 C27 C32 C31 2.1(15)
Si2 C27 C32 C31 -179.8(8)
C20 Si2 C33 C38 16.6(9)
C27 Si2 C33 C38 130.4(8)
C21 Si2 C33 C38 -100.8(8)
C20 Si2 C33 C34 -154.0(8)
C27 Si2 C33 C34 -40.2(9)
C21 Si2 C33 C34 88.5(9)
Al2 O6 C34 C35 144.0(7)
Al2 O6 C34 C33 -39.4(13)
C38 C33 C34 O6 173.0(8)
Si2 C33 C34 O6 -16.4(13)
C38 C33 C34 C35 -10.6(13)
Si2 C33 C34 C35 160.1(7)
O6 C34 C35 C36 -174.4(8)
C33 C34 C35 C36 9.0(14)
O6 C34 C35 Br6 6.9(12)
C33 C34 C35 Br6 -169.7(7)
C34 C35 C36 C37 -2.4(14)
Br6 C35 C36 C37 176.3(7)
C35 C36 C37 C38 -2.1(14)
C34 C33 C38 C37 6.1(14)
Si2 C33 C38 C37 -165.2(8)
C36 C37 C38 C33 0.2(15)
C43 N1 C39 C40 2.5(14)
Al1 N1 C39 C40 179.1(7)
N1 C39 C40 C41 -1.0(15)
C39 C40 C41 C42 -1.1(15)
C40 C41 C42 C43 1.6(15)
C39 N1 C43 C42 -1.9(14)
Al1 N1 C43 C42 -178.7(7)
C39 N1 C43 C44 179.0(8)
Al1 N1 C43 C44 2.2(10)
C41 C42 C43 N1 -0.1(15)
C41 C42 C43 C44 178.9(9)
C48 N2 C44 C45 -0.5(14)
Al1 N2 C44 C45 170.0(7)
C48 N2 C44 C43 -179.8(8)
Al1 N2 C44 C43 -9.3(11)
N1 C43 C44 N2 4.6(12)
C42 C43 C44 N2 -174.5(9)
N1 C43 C44 C45 -174.7(9)
C42 C43 C44 C45 6.3(16)
N2 C44 C45 C46 -1.2(15)
C43 C44 C45 C46 178.0(10)
C44 C45 C46 C47 1.6(16)
C45 C46 C47 C48 -0.4(15)
C44 N2 C48 C47 1.8(14)
Al1 N2 C48 C47 -168.0(7)
C46 C47 C48 N2 -1.3(15)
C53 N3 C49 C50 0.3(14)
Al2 N3 C49 C50 -171.4(8)
N3 C49 C50 C51 -3.0(16)
C49 C50 C51 C52 3.6(16)
C50 C51 C52 C53 -1.6(16)
C49 N3 C53 C52 1.8(14)
Al2 N3 C53 C52 174.0(7)
C49 N3 C53 C54 -177.8(8)
Al2 N3 C53 C54 -5.7(10)
C51 C52 C53 N3 -1.2(15)
C51 C52 C53 C54 178.5(9)
C58 N4 C54 C55 -2.6(14)
Al2 N4 C54 C55 -177.2(8)
C58 N4 C54 C53 176.3(8)
Al2 N4 C54 C53 1.7(10)
N3 C53 C54 C55 -178.6(9)
C52 C53 C54 C55 1.7(16)
N3 C53 C54 N4 2.6(11)
C52 C53 C54 N4 -177.1(9)
N4 C54 C55 C56 2.9(15)
C53 C54 C55 C56 -175.8(9)
C54 C55 C56 C57 -3.3(16)
C55 C56 C57 C58 3.3(16)
C54 N4 C58 C57 2.6(14)
Al2 N4 C58 C57 177.0(8)
C56 C57 C58 N4 -3.0(15)
